data_2232201
loop_
_publ_author_name
'Chen, Hong'
'Tian, Dan-Li'
'Chen, Hong'
'Shi, Shao-Yu'
'Ai, Ting'

_publ_section_title
;
 9-{[4-(Dimethylamino)benzyl]amino}-5-(4-hydroxy-3,5-dimethoxyphenyl)-5,5a,8a,9-tetrahydrofuro[3',4':6,7]naphtho[2,3-<i>d</i>][1,3]dioxol-6(8<i>H</i>)-one
 methanol monosolvate
;
_journal_coeditor_code CV5160
_journal_issue 11
_journal_name_full 'Acta Crystallographica Section E'
_journal_page_first o3042
_journal_paper_doi 10.1107/S1600536811043054
_journal_volume 67
_journal_year 2011
_chemical_formula_iupac 'C30 H32 N2 O7 , C H4 O'
_chemical_formula_moiety 'C30 H32 N2 O7, C H4 O'
_chemical_formula_sum 'C31 H36 N2 O8'
_chemical_formula_weight 564.62
_chemical_name_systematic
;
9-{[4-(Dimethylamino)benzyl]amino}-5-(4-hydroxy-3,5-dimethoxyphenyl)-
5,5a,8a,9-tetrahydrofuro[3',4':6,7]naphtho[2,3-<i>d</i>][1,3]dioxol-
6(8<i>H</i>)-one methanol monosolvate
;
_space_group_IT_number 4
_symmetry_cell_setting monoclinic
_symmetry_space_group_name_Hall 'P 2yb'
_symmetry_space_group_name_H-M 'P 1 21 1'
_atom_sites_solution_hydrogens geom
_atom_sites_solution_primary direct
_atom_sites_solution_secondary difmap
_audit_creation_method SHELXL97
_cell_angle_alpha 90.00
_cell_angle_beta 105.093(6)
_cell_angle_gamma 90.00
_cell_formula_units_Z 2
_cell_length_a 11.128(4)
_cell_length_b 8.757(3)
_cell_length_c 15.057(5)
_cell_measurement_reflns_used 3904
_cell_measurement_temperature 113(2)
_cell_measurement_theta_max 27.9
_cell_measurement_theta_min 1.4
_cell_volume 1416.7(8)
_computing_cell_refinement 'CrystalClear (Rigaku, 2007)'
_computing_data_collection 'CrystalClear (Rigaku, 2007)'
_computing_data_reduction 'CrystalClear (Rigaku, 2007)'
_computing_molecular_graphics 'SHELXTL (Sheldrick, 2008)'
_computing_publication_material 'SHELXL97 (Sheldrick, 2008)'
_computing_structure_refinement 'SHELXL97 (Sheldrick, 2008)'
_computing_structure_solution 'SHELXS97 (Sheldrick, 2008)'
_diffrn_ambient_temperature 113(2)
_diffrn_detector_area_resol_mean 14.22
_diffrn_measured_fraction_theta_full 0.998
_diffrn_measured_fraction_theta_max 0.998
_diffrn_measurement_device_type 'Rigaku Saturn724 CCD'
_diffrn_measurement_method '\w and \f'
_diffrn_radiation_monochromator multilayer
_diffrn_radiation_source 'rotating anode'
_diffrn_radiation_type MoK\a
_diffrn_radiation_wavelength 0.71073
_diffrn_reflns_av_R_equivalents 0.0604
_diffrn_reflns_av_sigmaI/netI 0.0623
_diffrn_reflns_limit_h_max 14
_diffrn_reflns_limit_h_min -14
_diffrn_reflns_limit_k_max 11
_diffrn_reflns_limit_k_min -11
_diffrn_reflns_limit_l_max 19
_diffrn_reflns_limit_l_min -19
_diffrn_reflns_number 14990
_diffrn_reflns_theta_full 27.88
_diffrn_reflns_theta_max 27.88
_diffrn_reflns_theta_min 1.40
_diffrn_standards_decay_% 0
_diffrn_standards_interval_count 0
_diffrn_standards_interval_time 0
_diffrn_standards_number 0
_exptl_absorpt_coefficient_mu 0.096
_exptl_absorpt_correction_T_max 0.9886
_exptl_absorpt_correction_T_min 0.9811
_exptl_absorpt_correction_type multi-scan
_exptl_absorpt_process_details '(CrystalClear; Rigaku, 2007)'
_exptl_crystal_colour colourless
_exptl_crystal_density_diffrn 1.324
_exptl_crystal_density_method 'not measured'
_exptl_crystal_description prism
_exptl_crystal_F_000 600
_exptl_crystal_size_max 0.20
_exptl_crystal_size_mid 0.18
_exptl_crystal_size_min 0.12
_refine_diff_density_max 0.325
_refine_diff_density_min -0.363
_refine_ls_extinction_method none
_refine_ls_goodness_of_fit_ref 1.055
_refine_ls_hydrogen_treatment constr
_refine_ls_matrix_type full
_refine_ls_number_parameters 377
_refine_ls_number_reflns 3602
_refine_ls_number_restraints 1
_refine_ls_restrained_S_all 1.055
_refine_ls_R_factor_all 0.0628
_refine_ls_R_factor_gt 0.0519
_refine_ls_shift/su_max 0.000
_refine_ls_shift/su_mean 0.000
_refine_ls_structure_factor_coef Fsqd
_refine_ls_weighting_details 'calc w = 1/[\s^2^(Fo^2^)+(0.0493P)^2^] where P=(Fo^2^+2Fc^2^)/3'
_refine_ls_weighting_scheme calc
_refine_ls_wR_factor_gt 0.1002
_refine_ls_wR_factor_ref 0.1071
_reflns_number_gt 3167
_reflns_number_total 3602
_reflns_threshold_expression I>2\s(I)
_cod_data_source_file cv5160.cif
_cod_data_source_block I
_cod_original_sg_symbol_H-M 'P 21'
_cod_database_code 2232201
_cod_database_fobs_code 2232201

loop_
_symmetry_equiv_pos_as_xyz
'x, y, z'
'-x, y+1/2, -z'

loop_
_atom_site_type_symbol
_atom_site_label
_atom_site_fract_x
_atom_site_fract_y
_atom_site_fract_z
_atom_site_U_iso_or_equiv
_atom_site_adp_type
_atom_site_calc_flag
_atom_site_refinement_flags
_atom_site_occupancy
_atom_site_symmetry_multiplicity
O O1 0.74921(18) 0.6561(3) 0.65328(15) 0.0284(5) Uani d . 1 1
O O2 0.95083(18) 0.7007(3) 0.66811(13) 0.0252(5) Uani d . 1 1
O O3 1.1227(2) -0.1440(3) 0.94087(15) 0.0310(5) Uani d . 1 1
O O4 0.90857(19) -0.1737(3) 0.89208(14) 0.0286(5) Uani d . 1 1
O O5 0.89789(18) 0.0075(3) 0.47434(13) 0.0238(5) Uani d . 1 1
O O6 0.67582(17) 0.0835(3) 0.37010(12) 0.0228(5) Uani d . 1 1
H H6A 0.5991 0.0978 0.3484 0.034 Uiso calc R 1 1
O O7 0.52790(17) 0.2841(3) 0.42785(13) 0.0250(5) Uani d . 1 1
N N1 1.1718(2) 0.4576(3) 0.89519(15) 0.0218(6) Uani d . 1 1
H H1A 1.1346 0.4563 0.9401 0.026 Uiso calc R 1 1
N N2 1.6236(3) 0.5827(4) 1.2607(2) 0.0444(8) Uani d . 1 1
C C1 0.8569(3) 0.6166(4) 0.68409(19) 0.0221(7) Uani d . 1 1
C C2 0.9091(2) 0.4829(4) 0.74486(18) 0.0189(6) Uani d . 1 1
H H2A 0.9185 0.5164 0.8098 0.023 Uiso calc R 1 1
C C3 0.8398(2) 0.3297(3) 0.73304(18) 0.0170(6) Uani d . 1 1
H H3A 0.7638 0.3427 0.7560 0.020 Uiso calc R 1 1
C C4 0.9242(2) 0.2135(4) 0.79506(17) 0.0167(6) Uani d . 1 1
C C5 0.8672(3) 0.0786(4) 0.81573(18) 0.0197(6) Uani d . 1 1
H H5A 0.7797 0.0649 0.7948 0.024 Uiso calc R 1 1
C C6 0.9408(3) -0.0313(4) 0.86629(18) 0.0201(6) Uani d . 1 1
C C7 1.0196(3) -0.2290(4) 0.9563(2) 0.0255(7) Uani d . 1 1
H H7A 1.0138 -0.2139 1.0202 0.031 Uiso calc R 1 1
H H7B 1.0307 -0.3393 0.9465 0.031 Uiso calc R 1 1
C C8 1.0694(3) -0.0135(4) 0.89553(19) 0.0226(7) Uani d . 1 1
C C9 1.1282(3) 0.1132(4) 0.8767(2) 0.0223(6) Uani d . 1 1
H H9A 1.2162 0.1225 0.8971 0.027 Uiso calc R 1 1
C C10 1.0542(3) 0.2319(3) 0.82540(17) 0.0178(6) Uani d . 1 1
C C11 1.1241(2) 0.3740(4) 0.80762(18) 0.0190(6) Uani d . 1 1
H H11A 1.1972 0.3398 0.7857 0.023 Uiso calc R 1 1
C C12 1.0402(2) 0.4690(4) 0.73161(19) 0.0194(6) Uani d . 1 1
H H12A 1.0337 0.4155 0.6718 0.023 Uiso calc R 1 1
C C13 1.0703(3) 0.6355(4) 0.7195(2) 0.0222(7) Uani d . 1 1
H H13A 1.1012 0.6865 0.7798 0.027 Uiso calc R 1 1
H H13B 1.1337 0.6453 0.6843 0.027 Uiso calc R 1 1
C C14 0.7977(2) 0.2702(4) 0.63358(18) 0.0171(6) Uani d . 1 1
C C15 0.6814(3) 0.3129(3) 0.57749(18) 0.0187(6) Uani d . 1 1
H H15A 0.6304 0.3826 0.5995 0.022 Uiso calc R 1 1
C C16 0.6410(2) 0.2524(4) 0.48918(18) 0.0186(6) Uani d . 1 1
C C17 0.7132(2) 0.1481(3) 0.45567(17) 0.0170(6) Uani d . 1 1
C C18 0.8302(2) 0.1073(3) 0.51183(18) 0.0172(6) Uani d . 1 1
C C19 0.8707(2) 0.1677(4) 0.60009(18) 0.0190(6) Uani d . 1 1
H H19A 0.9496 0.1384 0.6381 0.023 Uiso calc R 1 1
C C20 1.0233(3) -0.0197(4) 0.52667(19) 0.0258(7) Uani d . 1 1
H H20A 1.0682 0.0776 0.5386 0.039 Uiso calc R 1 1
H H20B 1.0648 -0.0871 0.4920 0.039 Uiso calc R 1 1
H H20C 1.0228 -0.0681 0.5852 0.039 Uiso calc R 1 1
C C21 0.4537(3) 0.4016(4) 0.4535(2) 0.0284(7) Uani d . 1 1
H H21A 0.4261 0.3681 0.5071 0.043 Uiso calc R 1 1
H H21B 0.3809 0.4219 0.4021 0.043 Uiso calc R 1 1
H H21C 0.5033 0.4950 0.4688 0.043 Uiso calc R 1 1
C C22 1.2890(3) 0.5444(4) 0.9001(2) 0.0308(8) Uani d . 1 1
H H22A 1.2676 0.6492 0.8766 0.037 Uiso calc R 1 1
H H22B 1.3351 0.4944 0.8600 0.037 Uiso calc R 1 1
C C23 1.3724(3) 0.5531(4) 0.9975(2) 0.0258(7) Uani d . 1 1
C C24 1.3635(3) 0.6689(4) 1.0581(2) 0.0262(7) Uani d . 1 1
H H24A 1.3000 0.7436 1.0396 0.031 Uiso calc R 1 1
C C25 1.4444(3) 0.6788(4) 1.1448(2) 0.0264(7) Uani d . 1 1
H H25A 1.4355 0.7599 1.1845 0.032 Uiso calc R 1 1
C C26 1.5391(3) 0.5715(4) 1.1750(2) 0.0272(7) Uani d . 1 1
C C27 1.5479(3) 0.4538(4) 1.1136(2) 0.0363(8) Uani d . 1 1
H H27A 1.6114 0.3790 1.1316 0.044 Uiso calc R 1 1
C C28 1.4656(3) 0.4452(4) 1.0276(2) 0.0327(8) Uani d . 1 1
H H28A 1.4728 0.3633 0.9880 0.039 Uiso calc R 1 1
C C29 1.6110(3) 0.7020(5) 1.3232(2) 0.0388(9) Uani d . 1 1
H H29A 1.6091 0.8013 1.2929 0.058 Uiso calc R 1 1
H H29B 1.6817 0.6985 1.3779 0.058 Uiso calc R 1 1
H H29C 1.5335 0.6874 1.3415 0.058 Uiso calc R 1 1
C C30 1.7049(3) 0.4561(5) 1.2954(2) 0.0380(9) Uani d . 1 1
H H30A 1.6581 0.3604 1.2817 0.057 Uiso calc R 1 1
H H30B 1.7381 0.4666 1.3621 0.057 Uiso calc R 1 1
H H30C 1.7738 0.4553 1.2660 0.057 Uiso calc R 1 1
O O8 0.56599(19) 0.5632(3) 0.73637(15) 0.0331(6) Uani d . 1 1
H H8A 0.6175 0.5836 0.7060 0.050 Uiso calc R 1 1
C C31 0.6124(4) 0.6169(5) 0.8287(2) 0.0497(11) Uani d . 1 1
H H31A 0.6190 0.7284 0.8285 0.075 Uiso calc R 1 1
H H31B 0.6948 0.5726 0.8556 0.075 Uiso calc R 1 1
H H31C 0.5554 0.5863 0.8653 0.075 Uiso calc R 1 1

loop_
_atom_site_aniso_label
_atom_site_aniso_U_11
_atom_site_aniso_U_22
_atom_site_aniso_U_33
_atom_site_aniso_U_12
_atom_site_aniso_U_13
_atom_site_aniso_U_23
O1 0.0194(10) 0.0258(13) 0.0372(12) 0.0033(10) 0.0024(9) 0.0088(10)
O2 0.0221(10) 0.0231(13) 0.0288(11) -0.0015(10) 0.0037(8) 0.0056(10)
O3 0.0297(12) 0.0226(13) 0.0381(13) 0.0027(10) 0.0043(10) 0.0112(10)
O4 0.0281(11) 0.0225(13) 0.0316(12) -0.0024(10) 0.0011(9) 0.0097(10)
O5 0.0195(10) 0.0322(14) 0.0181(10) 0.0066(10) 0.0018(8) -0.0052(9)
O6 0.0207(10) 0.0286(13) 0.0166(9) 0.0024(10) 0.0005(8) -0.0058(9)
O7 0.0170(9) 0.0315(14) 0.0231(11) 0.0070(10) -0.0007(8) -0.0064(9)
N1 0.0167(11) 0.0306(16) 0.0196(12) -0.0074(11) 0.0073(9) -0.0027(11)
N2 0.0411(16) 0.041(2) 0.0359(16) 0.0159(16) -0.0173(13) -0.0133(15)
C1 0.0224(14) 0.0215(18) 0.0220(14) 0.0001(13) 0.0051(12) 0.0031(12)
C2 0.0181(13) 0.0211(17) 0.0172(13) 0.0006(13) 0.0043(11) -0.0007(12)
C3 0.0172(13) 0.0169(16) 0.0178(13) 0.0006(12) 0.0064(11) 0.0029(12)
C4 0.0183(13) 0.0187(15) 0.0130(12) 0.0001(13) 0.0038(10) -0.0006(11)
C5 0.0194(13) 0.0197(16) 0.0193(13) 0.0005(13) 0.0039(11) 0.0014(12)
C6 0.0242(14) 0.0179(16) 0.0180(13) -0.0013(14) 0.0052(11) 0.0023(12)
C7 0.0282(15) 0.0200(17) 0.0272(16) 0.0000(14) 0.0053(13) 0.0079(13)
C8 0.0250(14) 0.0194(17) 0.0206(14) 0.0055(14) 0.0009(12) 0.0031(13)
C9 0.0197(13) 0.0203(17) 0.0254(15) 0.0009(13) 0.0031(12) 0.0003(12)
C10 0.0208(13) 0.0181(16) 0.0148(13) -0.0007(12) 0.0051(11) -0.0010(11)
C11 0.0157(13) 0.0221(17) 0.0195(14) -0.0003(12) 0.0052(11) -0.0016(12)
C12 0.0184(13) 0.0203(16) 0.0192(13) -0.0010(13) 0.0045(11) -0.0006(12)
C13 0.0178(13) 0.0265(18) 0.0218(14) -0.0036(13) 0.0043(11) 0.0017(13)
C14 0.0153(12) 0.0183(16) 0.0170(13) -0.0022(12) 0.0029(10) 0.0012(11)
C15 0.0202(13) 0.0171(16) 0.0193(14) 0.0018(13) 0.0058(11) 0.0008(12)
C16 0.0135(12) 0.0205(17) 0.0196(14) 0.0010(11) 0.0001(11) 0.0023(12)
C17 0.0170(12) 0.0160(15) 0.0174(13) -0.0026(12) 0.0036(11) -0.0009(11)
C18 0.0169(12) 0.0178(16) 0.0171(13) 0.0006(12) 0.0050(10) -0.0004(11)
C19 0.0157(12) 0.0211(16) 0.0197(13) 0.0028(12) 0.0036(10) 0.0017(12)
C20 0.0211(14) 0.032(2) 0.0228(15) 0.0063(15) 0.0036(12) -0.0011(14)
C21 0.0219(15) 0.0275(19) 0.0329(17) 0.0068(14) 0.0020(13) -0.0038(15)
C22 0.0268(15) 0.040(2) 0.0226(15) -0.0134(16) 0.0014(12) 0.0070(15)
C23 0.0175(13) 0.033(2) 0.0254(15) -0.0080(14) 0.0039(12) -0.0035(14)
C24 0.0191(14) 0.0296(19) 0.0270(15) 0.0054(14) 0.0008(12) 0.0025(14)
C25 0.0236(14) 0.0264(19) 0.0281(16) 0.0018(14) 0.0050(12) -0.0032(14)
C26 0.0198(14) 0.0272(19) 0.0297(16) 0.0005(14) -0.0022(12) -0.0008(14)
C27 0.0299(17) 0.031(2) 0.0398(19) 0.0139(17) -0.0057(15) -0.0049(17)
C28 0.0289(16) 0.028(2) 0.0371(18) 0.0019(16) 0.0023(14) -0.0139(16)
C29 0.0393(19) 0.047(2) 0.0243(17) 0.0024(19) -0.0011(14) -0.0085(17)
C30 0.0266(16) 0.042(2) 0.0385(19) 0.0024(17) -0.0042(14) 0.0112(18)
O8 0.0234(11) 0.0408(15) 0.0328(12) -0.0059(12) 0.0029(9) 0.0056(12)
C31 0.044(2) 0.063(3) 0.044(2) -0.011(2) 0.0152(17) -0.014(2)

loop_
_atom_type_symbol
_atom_type_description
_atom_type_scat_dispersion_real
_atom_type_scat_dispersion_imag
_atom_type_scat_source
C C 0.0033 0.0000 'International Tables Vol C Tables 4.2.6.8 and 6.1.1.4'
H H 0.0000 0.0000 'International Tables Vol C Tables 4.2.6.8 and 6.1.1.4'
N N 0.0061 0.0000 'International Tables Vol C Tables 4.2.6.8 and 6.1.1.4'
O O 0.0106 0.0000 'International Tables Vol C Tables 4.2.6.8 and 6.1.1.4'

loop_
_geom_angle_atom_site_label_1
_geom_angle_atom_site_label_2
_geom_angle_atom_site_label_3
_geom_angle
C1 O2 C13 109.3(2)
C8 O3 C7 104.5(2)
C6 O4 C7 104.6(2)
C18 O5 C20 116.2(2)
C17 O6 H6A 109.5
C16 O7 C21 116.9(2)
C11 N1 C22 113.6(2)
C11 N1 H1A 123.2
C22 N1 H1A 123.2
C26 N2 C29 120.1(3)
C26 N2 C30 119.5(3)
C29 N2 C30 118.8(3)
O1 C1 O2 120.5(3)
O1 C1 C2 129.7(3)
O2 C1 C2 109.7(2)
C1 C2 C12 102.3(2)
C1 C2 C3 120.4(2)
C12 C2 C3 112.5(3)
C1 C2 H2A 106.9
C12 C2 H2A 106.9
C3 C2 H2A 106.9
C4 C3 C2 107.5(2)
C4 C3 C14 110.6(2)
C2 C3 C14 115.2(2)
C4 C3 H3A 107.8
C2 C3 H3A 107.8
C14 C3 H3A 107.8
C10 C4 C5 120.4(3)
C10 C4 C3 122.6(3)
C5 C4 C3 116.8(2)
C6 C5 C4 118.3(3)
C6 C5 H5A 120.8
C4 C5 H5A 120.8
C5 C6 O4 129.3(3)
C5 C6 C8 121.2(3)
O4 C6 C8 109.5(3)
O3 C7 O4 107.4(2)
O3 C7 H7A 110.2
O4 C7 H7A 110.2
O3 C7 H7B 110.2
O4 C7 H7B 110.2
H7A C7 H7B 108.5
C9 C8 O3 127.7(3)
C9 C8 C6 122.6(3)
O3 C8 C6 109.7(3)
C8 C9 C10 117.9(3)
C8 C9 H9A 121.0
C10 C9 H9A 121.0
C4 C10 C9 119.6(3)
C4 C10 C11 124.3(3)
C9 C10 C11 116.1(2)
N1 C11 C12 114.0(3)
N1 C11 C10 109.1(2)
C12 C11 C10 109.6(2)
N1 C11 H11A 108.0
C12 C11 H11A 108.0
C10 C11 H11A 108.0
C13 C12 C11 120.2(2)
C13 C12 C2 100.8(2)
C11 C12 C2 111.4(2)
C13 C12 H12A 107.9
C11 C12 H12A 107.9
C2 C12 H12A 107.9
O2 C13 C12 103.8(2)
O2 C13 H13A 111.0
C12 C13 H13A 111.0
O2 C13 H13B 111.0
C12 C13 H13B 111.0
H13A C13 H13B 109.0
C19 C14 C15 119.3(3)
C19 C14 C3 120.9(2)
C15 C14 C3 119.7(2)
C16 C15 C14 119.5(3)
C16 C15 H15A 120.2
C14 C15 H15A 120.2
O7 C16 C15 125.0(3)
O7 C16 C17 113.6(2)
C15 C16 C17 121.4(2)
O6 C17 C16 123.3(2)
O6 C17 C18 118.0(2)
C16 C17 C18 118.7(2)
O5 C18 C19 124.1(2)
O5 C18 C17 116.0(2)
C19 C18 C17 119.8(3)
C14 C19 C18 121.2(2)
C14 C19 H19A 119.4
C18 C19 H19A 119.4
O5 C20 H20A 109.5
O5 C20 H20B 109.5
H20A C20 H20B 109.5
O5 C20 H20C 109.5
H20A C20 H20C 109.5
H20B C20 H20C 109.5
O7 C21 H21A 109.5
O7 C21 H21B 109.5
H21A C21 H21B 109.5
O7 C21 H21C 109.5
H21A C21 H21C 109.5
H21B C21 H21C 109.5
N1 C22 C23 112.2(2)
N1 C22 H22A 109.2
C23 C22 H22A 109.2
N1 C22 H22B 109.2
C23 C22 H22B 109.2
H22A C22 H22B 107.9
C24 C23 C28 117.3(3)
C24 C23 C22 122.8(3)
C28 C23 C22 119.8(3)
C25 C24 C23 121.8(3)
C25 C24 H24A 119.1
C23 C24 H24A 119.1
C24 C25 C26 121.1(3)
C24 C25 H25A 119.5
C26 C25 H25A 119.5
N2 C26 C25 121.7(3)
N2 C26 C27 121.2(3)
C25 C26 C27 117.1(3)
C28 C27 C26 121.0(3)
C28 C27 H27A 119.5
C26 C27 H27A 119.5
C27 C28 C23 121.8(3)
C27 C28 H28A 119.1
C23 C28 H28A 119.1
N2 C29 H29A 109.5
N2 C29 H29B 109.5
H29A C29 H29B 109.5
N2 C29 H29C 109.5
H29A C29 H29C 109.5
H29B C29 H29C 109.5
N2 C30 H30A 109.5
N2 C30 H30B 109.5
H30A C30 H30B 109.5
N2 C30 H30C 109.5
H30A C30 H30C 109.5
H30B C30 H30C 109.5
C31 O8 H8A 109.5
O8 C31 H31A 109.5
O8 C31 H31B 109.5
H31A C31 H31B 109.5
O8 C31 H31C 109.5
H31A C31 H31C 109.5
H31B C31 H31C 109.5

loop_
_geom_bond_atom_site_label_1
_geom_bond_atom_site_label_2
_geom_bond_distance
O1 C1 1.217(3)
O2 C1 1.351(3)
O2 C13 1.468(3)
O3 C8 1.384(4)
O3 C7 1.437(4)
O4 C6 1.382(4)
O4 C7 1.440(4)
O5 C18 1.368(3)
O5 C20 1.433(3)
O6 C17 1.369(3)
O6 H6A 0.8400
O7 C16 1.382(3)
O7 C21 1.434(4)
N1 C11 1.480(4)
N1 C22 1.495(4)
N1 H1A 0.8800
N2 C26 1.389(4)
N2 C29 1.437(5)
N2 C30 1.440(5)
C1 C2 1.506(4)
C2 C12 1.528(4)
C2 C3 1.534(4)
C2 H2A 1.0000
C3 C4 1.528(4)
C3 C14 1.539(4)
C3 H3A 1.0000
C4 C10 1.408(4)
C4 C5 1.413(4)
C5 C6 1.361(4)
C5 H5A 0.9500
C6 C8 1.392(4)
C7 H7A 0.9900
C7 H7B 0.9900
C8 C9 1.355(4)
C9 C10 1.422(4)
C9 H9A 0.9500
C10 C11 1.528(4)
C11 C12 1.522(4)
C11 H11A 1.0000
C12 C13 1.518(4)
C12 H12A 1.0000
C13 H13A 0.9900
C13 H13B 0.9900
C14 C19 1.390(4)
C14 C15 1.399(4)
C15 C16 1.393(4)
C15 H15A 0.9500
C16 C17 1.394(4)
C17 C18 1.402(3)
C18 C19 1.392(4)
C19 H19A 0.9500
C20 H20A 0.9800
C20 H20B 0.9800
C20 H20C 0.9800
C21 H21A 0.9800
C21 H21B 0.9800
C21 H21C 0.9800
C22 C23 1.520(4)
C22 H22A 0.9900
C22 H22B 0.9900
C23 C24 1.385(5)
C23 C28 1.388(5)
C24 C25 1.381(4)
C24 H24A 0.9500
C25 C26 1.397(4)
C25 H25A 0.9500
C26 C27 1.405(5)
C27 C28 1.379(4)
C27 H27A 0.9500
C28 H28A 0.9500
C29 H29A 0.9800
C29 H29B 0.9800
C29 H29C 0.9800
C30 H30A 0.9800
C30 H30B 0.9800
C30 H30C 0.9800
O8 C31 1.431(4)
O8 H8A 0.8400
C31 H31A 0.9800
C31 H31B 0.9800
C31 H31C 0.9800

loop_
_geom_hbond_atom_site_label_D
_geom_hbond_atom_site_label_H
_geom_hbond_atom_site_label_A
_geom_hbond_site_symmetry_A
_geom_hbond_distance_DH
_geom_hbond_distance_HA
_geom_hbond_distance_DA
_geom_hbond_angle_DHA
O8 H8A O1 . 0.84 1.95 2.777(3) 169.9
O6 H6A O8 2_646 0.84 1.97 2.756(3) 155.7
C7 H7B N1 1_545 0.99 2.62 3.473(4) 144.5
C13 H13B O6 2_756 0.99 2.52 3.463(4) 158.7
C24 H24A O3 1_565 0.95 2.35 3.242(4) 155.5

loop_
_geom_torsion_atom_site_label_1
_geom_torsion_atom_site_label_2
_geom_torsion_atom_site_label_3
_geom_torsion_atom_site_label_4
_geom_torsion
C13 O2 C1 O1 175.0(3)
C13 O2 C1 C2 -2.7(3)
O1 C1 C2 C12 162.1(3)
O2 C1 C2 C12 -20.5(3)
O1 C1 C2 C3 36.4(5)
O2 C1 C2 C3 -146.1(2)
C1 C2 C3 C4 172.5(2)
C12 C2 C3 C4 51.8(3)
C1 C2 C3 C14 48.7(3)
C12 C2 C3 C14 -72.0(3)
C2 C3 C4 C10 -22.5(3)
C14 C3 C4 C10 104.1(3)
C2 C3 C4 C5 162.2(2)
C14 C3 C4 C5 -71.3(3)
C10 C4 C5 C6 0.7(4)
C3 C4 C5 C6 176.2(2)
C4 C5 C6 O4 -177.2(3)
C4 C5 C6 C8 -1.3(4)
C7 O4 C6 C5 -171.1(3)
C7 O4 C6 C8 12.7(3)
C8 O3 C7 O4 20.3(3)
C6 O4 C7 O3 -20.4(3)
C7 O3 C8 C9 170.1(3)
C7 O3 C8 C6 -12.6(3)
C5 C6 C8 C9 0.8(5)
O4 C6 C8 C9 177.4(3)
C5 C6 C8 O3 -176.6(3)
O4 C6 C8 O3 -0.1(3)
O3 C8 C9 C10 177.3(3)
C6 C8 C9 C10 0.4(5)
C5 C4 C10 C9 0.4(4)
C3 C4 C10 C9 -174.8(3)
C5 C4 C10 C11 -179.2(3)
C3 C4 C10 C11 5.6(4)
C8 C9 C10 C4 -0.9(4)
C8 C9 C10 C11 178.7(2)
C22 N1 C11 C12 -86.8(3)
C22 N1 C11 C10 150.3(3)
C4 C10 C11 N1 109.5(3)
C9 C10 C11 N1 -70.1(3)
C4 C10 C11 C12 -16.0(4)
C9 C10 C11 C12 164.4(2)
N1 C11 C12 C13 39.2(3)
C10 C11 C12 C13 161.8(2)
N1 C11 C12 C2 -78.3(3)
C10 C11 C12 C2 44.3(3)
C1 C2 C12 C13 33.8(3)
C3 C2 C12 C13 164.5(2)
C1 C2 C12 C11 162.5(2)
C3 C2 C12 C11 -66.8(3)
C1 O2 C13 C12 25.1(3)
C11 C12 C13 O2 -158.8(2)
C2 C12 C13 O2 -36.0(3)
C4 C3 C14 C19 -27.4(4)
C2 C3 C14 C19 94.8(3)
C4 C3 C14 C15 149.1(3)
C2 C3 C14 C15 -88.8(3)
C19 C14 C15 C16 -0.1(4)
C3 C14 C15 C16 -176.7(3)
C21 O7 C16 C15 7.7(4)
C21 O7 C16 C17 -173.9(2)
C14 C15 C16 O7 179.2(3)
C14 C15 C16 C17 0.9(4)
O7 C16 C17 O6 0.2(4)
C15 C16 C17 O6 178.6(3)
O7 C16 C17 C18 179.9(3)
C15 C16 C17 C18 -1.7(4)
C20 O5 C18 C19 -7.7(4)
C20 O5 C18 C17 172.4(3)
O6 C17 C18 O5 1.3(4)
C16 C17 C18 O5 -178.5(2)
O6 C17 C18 C19 -178.6(3)
C16 C17 C18 C19 1.7(4)
C15 C14 C19 C18 0.1(4)
C3 C14 C19 C18 176.6(3)
O5 C18 C19 C14 179.2(3)
C17 C18 C19 C14 -0.9(4)
C11 N1 C22 C23 -148.1(3)
N1 C22 C23 C24 -89.1(4)
N1 C22 C23 C28 93.5(4)
C28 C23 C24 C25 0.7(5)
C22 C23 C24 C25 -176.7(3)
C23 C24 C25 C26 0.0(5)
C29 N2 C26 C25 3.5(5)
C30 N2 C26 C25 168.9(3)
C29 N2 C26 C27 -178.5(3)
C30 N2 C26 C27 -13.1(5)
C24 C25 C26 N2 177.9(3)
C24 C25 C26 C27 -0.2(5)
N2 C26 C27 C28 -178.4(4)
C25 C26 C27 C28 -0.3(5)
C26 C27 C28 C23 1.1(6)
C24 C23 C28 C27 -1.2(5)
C22 C23 C28 C27 176.2(3)

loop_
_cod_related_entry_id
_cod_related_entry_database
_cod_related_entry_code
1 ChemSpider 30657104
